data_4334415
loop_
_publ_author_name
'Alice Raphael Karikachery'
'Han Baek Lee'
'Mehdi Masjedi'
'Andreas Ross'
'Morgan A. Moody'
'Xiaochen Cai'
'Megan Chui'
'Carl D. Hoff'
'Paul R. Sharp'

_publ_section_title
;
 High Quantum Yield Molecular Bromine Photoelimination from Mononuclear
 Platinum(IV) Complexes
;
_journal_name_full 'Inorganic Chemistry'
_journal_page_first 4113
_journal_page_last 4119
_journal_paper_doi 10.1021/ic4004998
_journal_volume 52
_journal_year 2013
_chemical_formula_moiety 'C26 H38 Br2 P2 Pt'
_chemical_formula_sum 'C26 H38 Br2 P2 Pt'
_chemical_formula_weight 767.41
_chemical_name_systematic
; 
 ? 
;
_space_group_IT_number 14
_symmetry_cell_setting monoclinic
_symmetry_space_group_name_Hall '-P 2yn'
_symmetry_space_group_name_H-M 'P 1 21/n 1'
_atom_sites_solution_hydrogens geom
_atom_sites_solution_primary direct
_atom_sites_solution_secondary difmap
_audit_creation_method SHELXL-97
_cell_angle_alpha 90.00
_cell_angle_beta 91.045(2)
_cell_angle_gamma 90.00
_cell_formula_units_Z 4
_cell_length_a 11.7701(10)
_cell_length_b 16.9197(14)
_cell_length_c 14.0443(11)
_cell_measurement_reflns_used 3441
_cell_measurement_temperature 173(2)
_cell_measurement_theta_max 22.65
_cell_measurement_theta_min 2.41
_cell_volume 2796.4(4)
_computing_cell_refinement 'Bruker SAINT'
_computing_data_collection 'Bruker APEX2'
_computing_data_reduction 'Bruker SAINT'
_computing_molecular_graphics
;
   L. J. Barbour, X-Seed - Graphical Interface to
   SHELX-97 and POV-Ray, 1999
;
_computing_structure_refinement
;
 SHELXL-97 (Sheldrick, 2008),
 L. J. Barbour, X-Seed - Graphical Interface to
 SHELX-97 and POV-Ray, 1999
;
_computing_structure_solution 'SHELXS-97 (Sheldrick, 2008)'
_diffrn_ambient_temperature 173(2)
_diffrn_measured_fraction_theta_full 0.996
_diffrn_measured_fraction_theta_max 0.996
_diffrn_measurement_device_type 'CCD area detector'
_diffrn_measurement_method 'phi and omega scans'
_diffrn_radiation_monochromator graphite
_diffrn_radiation_source 'fine-focus sealed tube'
_diffrn_radiation_type MoK\a
_diffrn_radiation_wavelength 0.71073
_diffrn_reflns_av_R_equivalents 0.1019
_diffrn_reflns_av_sigmaI/netI 0.1275
_diffrn_reflns_limit_h_max 13
_diffrn_reflns_limit_h_min -15
_diffrn_reflns_limit_k_max 21
_diffrn_reflns_limit_k_min -21
_diffrn_reflns_limit_l_max 18
_diffrn_reflns_limit_l_min -18
_diffrn_reflns_number 19671
_diffrn_reflns_theta_full 27.12
_diffrn_reflns_theta_max 27.12
_diffrn_reflns_theta_min 2.11
_diffrn_standards_decay_% 0.0
_exptl_absorpt_coefficient_mu 8.002
_exptl_absorpt_correction_T_max 0.1975
_exptl_absorpt_correction_T_min 0.1233
_exptl_absorpt_correction_type multi-scan
_exptl_absorpt_process_details
;
   Data were corrected for decay and absorption using the program SADABS
   based on the method of R.H. Blessing (Acta Cryst. A51, 33-38, 1995).
;
_exptl_crystal_colour COLORLESS
_exptl_crystal_density_diffrn 1.823
_exptl_crystal_description PLATE
_exptl_crystal_F_000 1488
_exptl_crystal_size_max 0.45
_exptl_crystal_size_mid 0.45
_exptl_crystal_size_min 0.30
_refine_diff_density_max 1.243
_refine_diff_density_min -1.154
_refine_diff_density_rms 0.226
_refine_ls_extinction_method none
_refine_ls_goodness_of_fit_ref 1.007
_refine_ls_hydrogen_treatment noref
_refine_ls_matrix_type full
_refine_ls_number_parameters 286
_refine_ls_number_reflns 6155
_refine_ls_number_restraints 0
_refine_ls_restrained_S_all 1.007
_refine_ls_R_factor_all 0.1176
_refine_ls_R_factor_gt 0.0576
_refine_ls_shift/su_max 0.000
_refine_ls_shift/su_mean 0.000
_refine_ls_structure_factor_coef Fsqd
_refine_ls_weighting_details 'calc w=1/[\s^2^(Fo^2^)+(0.0378P)^2^+3.7483P] where P=(Fo^2^+2Fc^2^)/3'
_refine_ls_weighting_scheme calc
_refine_ls_wR_factor_gt 0.0966
_refine_ls_wR_factor_ref 0.1118
_reflns_number_gt 3913
_reflns_number_total 6155
_reflns_threshold_expression >2sigma(I)
_cod_data_source_file ic4004998_si_002_09.cif
_cod_data_source_block 1(BrPhen)
_cod_original_sg_symbol_H-M 'P 1 21/n 1 '
_cod_database_code 4334415

loop_
_symmetry_equiv_pos_as_xyz
'x, y, z'
'-x+1/2, y+1/2, -z+1/2'
'-x, -y, -z'
'x-1/2, -y-1/2, z-1/2'

loop_
_atom_site_label
_atom_site_type_symbol
_atom_site_fract_x
_atom_site_fract_y
_atom_site_fract_z
_atom_site_U_iso_or_equiv
_atom_site_adp_type
_atom_site_occupancy
_atom_site_symmetry_multiplicity
_atom_site_calc_flag
_atom_site_refinement_flags
Pt1 Pt 0.16274(3) 0.21674(2) 0.25841(3) 0.01978(11) Uani 1 1 d .
Br1 Br -0.04265(9) 0.26018(6) 0.26771(7) 0.0322(3) Uani 1 1 d .
Br2 Br 0.25443(9) 0.02893(6) 0.22698(8) 0.0371(3) Uani 1 1 d .
P1 P 0.1673(3) 0.19277(17) 0.41994(19) 0.0365(7) Uani 1 1 d .
P2 P 0.1534(2) 0.24886(17) 0.09909(18) 0.0291(6) Uani 1 1 d .
C1 C 0.5186(9) 0.0073(5) 0.2188(6) 0.026(2) Uani 1 1 d .
H1 H 0.4630 -0.0333 0.2142 0.031 Uiso 1 1 calc R
C2 C 0.6305(9) -0.0116(5) 0.2138(7) 0.031(3) Uani 1 1 d .
H2 H 0.6522 -0.0650 0.2040 0.037 Uiso 1 1 calc R
C3 C 0.7122(9) 0.0455(6) 0.2229(7) 0.037(3) Uani 1 1 d .
H3 H 0.7903 0.0313 0.2218 0.045 Uiso 1 1 calc R
C4 C 0.6821(8) 0.1224(6) 0.2334(6) 0.028(2) Uani 1 1 d .
H4 H 0.7395 0.1618 0.2368 0.034 Uiso 1 1 calc R
C5 C 0.6139(8) 0.2878(6) 0.2650(7) 0.031(2) Uani 1 1 d .
H5 H 0.6925 0.2753 0.2627 0.037 Uiso 1 1 calc R
C6 C 0.5823(9) 0.3648(6) 0.2781(7) 0.036(3) Uani 1 1 d .
H6 H 0.6388 0.4046 0.2846 0.043 Uiso 1 1 calc R
C7 C 0.4684(9) 0.3851(5) 0.2818(7) 0.033(3) Uani 1 1 d .
H7 H 0.4482 0.4391 0.2888 0.039 Uiso 1 1 calc R
C8 C 0.3843(8) 0.3295(5) 0.2758(6) 0.018(2) Uani 1 1 d .
H8 H 0.3066 0.3440 0.2806 0.022 Uiso 1 1 calc R
C9 C 0.3269(8) 0.1869(5) 0.2494(6) 0.022(2) Uani 1 1 d .
C10 C 0.3662(7) 0.1120(5) 0.2377(6) 0.019(2) Uani 1 1 d .
C11 C 0.4835(8) 0.0872(5) 0.2306(6) 0.023(2) Uani 1 1 d .
C12 C 0.5674(8) 0.1447(6) 0.2394(6) 0.021(2) Uani 1 1 d .
C13 C 0.5360(8) 0.2283(5) 0.2550(6) 0.019(2) Uani 1 1 d .
C14 C 0.4176(8) 0.2474(6) 0.2616(6) 0.022(2) Uani 1 1 d .
C15 C 0.2826(9) 0.1282(6) 0.4635(7) 0.038(3) Uani 1 1 d .
H15A H 0.2782 0.0779 0.4276 0.046 Uiso 1 1 calc R
H15B H 0.3558 0.1535 0.4481 0.046 Uiso 1 1 calc R
C16 C 0.2842(9) 0.1088(6) 0.5690(7) 0.043(3) Uani 1 1 d .
H16A H 0.2916 0.1577 0.6059 0.065 Uiso 1 1 calc R
H16B H 0.3487 0.0740 0.5838 0.065 Uiso 1 1 calc R
H16C H 0.2133 0.0821 0.5854 0.065 Uiso 1 1 calc R
C17 C 0.1981(16) 0.2835(9) 0.4902(9) 0.109(7) Uani 1 1 d .
H17A H 0.1885 0.2702 0.5583 0.131 Uiso 1 1 calc R
H17B H 0.2794 0.2964 0.4820 0.131 Uiso 1 1 calc R
C18 C 0.1354(14) 0.3528(8) 0.4717(9) 0.091(5) Uani 1 1 d .
H18A H 0.1302 0.3616 0.4028 0.137 Uiso 1 1 calc R
H18B H 0.1734 0.3979 0.5023 0.137 Uiso 1 1 calc R
H18C H 0.0588 0.3470 0.4970 0.137 Uiso 1 1 calc R
C19 C 0.0381(11) 0.1488(11) 0.4658(10) 0.094(6) Uani 1 1 d .
H19A H 0.0510 0.1351 0.5337 0.112 Uiso 1 1 calc R
H19B H -0.0235 0.1885 0.4625 0.112 Uiso 1 1 calc R
C20 C 0.0005(15) 0.0771(11) 0.4141(13) 0.125(8) Uani 1 1 d .
H20A H -0.0266 0.0918 0.3501 0.187 Uiso 1 1 calc R
H20B H -0.0613 0.0518 0.4486 0.187 Uiso 1 1 calc R
H20C H 0.0643 0.0403 0.4091 0.187 Uiso 1 1 calc R
C21 C 0.1346(10) 0.3571(6) 0.0887(7) 0.047(3) Uani 1 1 d .
H21A H 0.0688 0.3719 0.1279 0.056 Uiso 1 1 calc R
H21B H 0.2025 0.3824 0.1180 0.056 Uiso 1 1 calc R
C22 C 0.1168(13) 0.3926(7) -0.0065(8) 0.076(5) Uani 1 1 d .
H22A H 0.1801 0.3782 -0.0474 0.113 Uiso 1 1 calc R
H22B H 0.1130 0.4502 -0.0005 0.113 Uiso 1 1 calc R
H22C H 0.0455 0.3729 -0.0347 0.113 Uiso 1 1 calc R
C23 C 0.2757(9) 0.2302(7) 0.0240(7) 0.049(3) Uani 1 1 d .
H23A H 0.2678 0.2632 -0.0339 0.058 Uiso 1 1 calc R
H23B H 0.3450 0.2480 0.0588 0.058 Uiso 1 1 calc R
C24 C 0.2934(9) 0.1447(8) -0.0067(8) 0.055(4) Uani 1 1 d .
H24A H 0.3070 0.1117 0.0498 0.082 Uiso 1 1 calc R
H24B H 0.3591 0.1415 -0.0483 0.082 Uiso 1 1 calc R
H24C H 0.2255 0.1259 -0.0411 0.082 Uiso 1 1 calc R
C25 C 0.0314(9) 0.2059(6) 0.0335(7) 0.036(3) Uani 1 1 d .
H25A H -0.0373 0.2374 0.0472 0.043 Uiso 1 1 calc R
H25B H 0.0453 0.2097 -0.0356 0.043 Uiso 1 1 calc R
C26 C 0.0087(10) 0.1182(6) 0.0594(8) 0.052(3) Uani 1 1 d .
H26A H 0.0725 0.0856 0.0388 0.077 Uiso 1 1 calc R
H26B H -0.0613 0.1004 0.0272 0.077 Uiso 1 1 calc R
H26C H 0.0006 0.1132 0.1284 0.077 Uiso 1 1 calc R

loop_
_atom_site_aniso_label
_atom_site_aniso_U_11
_atom_site_aniso_U_22
_atom_site_aniso_U_33
_atom_site_aniso_U_23
_atom_site_aniso_U_13
_atom_site_aniso_U_12
Pt1 0.0135(2) 0.02562(19) 0.02033(19) 0.00096(19) 0.00305(13) -0.00116(19)
Br1 0.0178(6) 0.0457(7) 0.0333(6) 0.0015(5) 0.0021(4) 0.0052(5)
Br2 0.0262(7) 0.0328(6) 0.0525(7) -0.0062(5) 0.0043(5) -0.0097(5)
P1 0.0361(19) 0.0499(19) 0.0237(14) 0.0067(13) 0.0084(13) 0.0177(14)
P2 0.0246(17) 0.0425(15) 0.0202(14) 0.0034(12) 0.0002(12) -0.0112(13)
C1 0.039(7) 0.016(5) 0.022(5) -0.002(4) 0.006(5) 0.001(5)
C2 0.030(7) 0.016(5) 0.048(7) -0.007(5) 0.006(5) 0.009(5)
C3 0.018(6) 0.038(7) 0.055(7) -0.004(6) 0.007(5) 0.005(5)
C4 0.028(7) 0.033(6) 0.024(6) 0.001(4) 0.002(5) 0.002(5)
C5 0.012(5) 0.036(6) 0.046(6) 0.001(5) -0.006(4) 0.007(5)
C6 0.024(7) 0.038(7) 0.046(7) 0.008(5) -0.002(5) -0.010(5)
C7 0.029(7) 0.019(5) 0.050(7) 0.003(5) -0.001(5) 0.000(5)
C8 0.011(5) 0.024(5) 0.020(5) -0.007(4) 0.003(4) -0.012(4)
C9 0.016(6) 0.029(5) 0.021(5) -0.002(4) 0.001(4) 0.003(4)
C10 0.014(6) 0.023(5) 0.019(5) 0.005(4) -0.002(4) -0.014(4)
C11 0.018(6) 0.035(6) 0.015(5) 0.008(4) 0.003(4) 0.007(5)
C12 0.011(5) 0.033(6) 0.020(5) 0.005(4) 0.007(4) 0.001(4)
C13 0.019(6) 0.026(6) 0.013(4) -0.007(4) -0.005(4) -0.007(5)
C14 0.016(6) 0.031(5) 0.019(5) -0.001(4) -0.004(4) -0.006(5)
C15 0.040(8) 0.045(7) 0.029(6) -0.005(5) -0.010(5) -0.003(6)
C16 0.042(8) 0.059(8) 0.028(6) 0.012(5) -0.001(5) 0.010(6)
C17 0.19(2) 0.103(13) 0.036(8) -0.010(8) -0.008(10) 0.089(13)
C18 0.153(17) 0.079(11) 0.042(9) -0.015(8) 0.003(9) 0.020(11)
C19 0.034(9) 0.188(19) 0.060(10) 0.073(11) 0.026(7) 0.043(10)
C20 0.089(15) 0.142(17) 0.143(18) 0.089(15) -0.013(13) -0.057(13)
C21 0.055(9) 0.044(7) 0.041(7) 0.013(6) -0.007(6) -0.002(6)
C22 0.115(13) 0.077(10) 0.034(7) 0.027(7) -0.005(8) -0.023(9)
C23 0.031(7) 0.095(11) 0.020(6) 0.005(6) 0.011(5) -0.017(7)
C24 0.025(7) 0.101(11) 0.038(7) -0.020(7) 0.003(6) 0.005(7)
C25 0.029(7) 0.057(7) 0.022(5) -0.001(5) -0.001(5) 0.004(6)
C26 0.033(8) 0.069(9) 0.053(8) -0.017(7) -0.006(6) -0.014(6)

loop_
_atom_type_symbol
_atom_type_description
_atom_type_scat_dispersion_real
_atom_type_scat_dispersion_imag
_atom_type_scat_source
C C 0.0033 0.0016 'International Tables Vol C Tables 4.2.6.8 and 6.1.1.4'
H H 0.0000 0.0000 'International Tables Vol C Tables 4.2.6.8 and 6.1.1.4'
P P 0.1023 0.0942 'International Tables Vol C Tables 4.2.6.8 and 6.1.1.4'
Br Br -0.2901 2.4595 'International Tables Vol C Tables 4.2.6.8 and 6.1.1.4'
Pt Pt -1.7033 8.3905 'International Tables Vol C Tables 4.2.6.8 and 6.1.1.4'

loop_
_geom_angle_atom_site_label_1
_geom_angle_atom_site_label_2
_geom_angle_atom_site_label_3
_geom_angle
C9 Pt1 P2 91.6(3)
C9 Pt1 P1 90.7(3)
P2 Pt1 P1 176.22(10)
C9 Pt1 Br1 177.6(3)
P2 Pt1 Br1 87.31(7)
P1 Pt1 Br1 90.31(8)
C19 P1 C15 104.8(6)
C19 P1 C17 107.8(8)
C15 P1 C17 100.3(6)
C19 P1 Pt1 114.6(5)
C15 P1 Pt1 115.8(3)
C17 P1 Pt1 112.2(5)
C23 P2 C25 105.0(5)
C23 P2 C21 102.7(5)
C25 P2 C21 105.1(5)
C23 P2 Pt1 119.7(4)
C25 P2 Pt1 114.6(3)
C21 P2 Pt1 108.3(3)
C2 C1 C11 120.8(9)
C2 C1 H1 119.6
C11 C1 H1 119.6
C1 C2 C3 120.7(9)
C1 C2 H2 119.7
C3 C2 H2 119.7
C4 C3 C2 120.1(10)
C4 C3 H3 119.9
C2 C3 H3 119.9
C3 C4 C12 121.1(9)
C3 C4 H4 119.4
C12 C4 H4 119.4
C13 C5 C6 122.1(9)
C13 C5 H5 118.9
C6 C5 H5 118.9
C5 C6 C7 120.5(10)
C5 C6 H6 119.8
C7 C6 H6 119.8
C8 C7 C6 121.8(9)
C8 C7 H7 119.1
C6 C7 H7 119.1
C7 C8 C14 117.9(8)
C7 C8 H8 121.0
C14 C8 H8 121.0
C10 C9 C14 114.2(8)
C10 C9 Pt1 124.9(7)
C14 C9 Pt1 120.7(7)
C9 C10 C11 127.2(8)
C9 C10 Br2 117.1(7)
C11 C10 Br2 115.7(7)
C12 C11 C1 117.9(9)
C12 C11 C10 117.9(8)
C1 C11 C10 124.2(9)
C11 C12 C4 119.2(9)
C11 C12 C13 120.3(8)
C4 C12 C13 120.5(8)
C5 C13 C14 118.6(8)
C5 C13 C12 123.4(9)
C14 C13 C12 118.0(8)
C13 C14 C8 119.1(8)
C13 C14 C9 122.3(8)
C8 C14 C9 118.5(8)
C16 C15 P1 116.7(7)
C16 C15 H15A 108.1
P1 C15 H15A 108.1
C16 C15 H15B 108.1
P1 C15 H15B 108.1
H15A C15 H15B 107.3
C15 C16 H16A 109.5
C15 C16 H16B 109.5
H16A C16 H16B 109.5
C15 C16 H16C 109.5
H16A C16 H16C 109.5
H16B C16 H16C 109.5
C18 C17 P1 119.5(12)
C18 C17 H17A 107.4
P1 C17 H17A 107.4
C18 C17 H17B 107.4
P1 C17 H17B 107.4
H17A C17 H17B 107.0
C17 C18 H18A 109.5
C17 C18 H18B 109.5
H18A C18 H18B 109.5
C17 C18 H18C 109.5
H18A C18 H18C 109.5
H18B C18 H18C 109.5
C20 C19 P1 114.0(11)
C20 C19 H19A 108.8
P1 C19 H19A 108.8
C20 C19 H19B 108.8
P1 C19 H19B 108.8
H19A C19 H19B 107.7
C19 C20 H20A 109.5
C19 C20 H20B 109.5
H20A C20 H20B 109.5
C19 C20 H20C 109.5
H20A C20 H20C 109.5
H20B C20 H20C 109.5
C22 C21 P2 119.3(9)
C22 C21 H21A 107.5
P2 C21 H21A 107.5
C22 C21 H21B 107.5
P2 C21 H21B 107.5
H21A C21 H21B 107.0
C21 C22 H22A 109.5
C21 C22 H22B 109.5
H22A C22 H22B 109.5
C21 C22 H22C 109.5
H22A C22 H22C 109.5
H22B C22 H22C 109.5
C24 C23 P2 116.1(8)
C24 C23 H23A 108.3
P2 C23 H23A 108.3
C24 C23 H23B 108.3
P2 C23 H23B 108.3
H23A C23 H23B 107.4
C23 C24 H24A 109.5
C23 C24 H24B 109.5
H24A C24 H24B 109.5
C23 C24 H24C 109.5
H24A C24 H24C 109.5
H24B C24 H24C 109.5
C26 C25 P2 113.3(7)
C26 C25 H25A 108.9
P2 C25 H25A 108.9
C26 C25 H25B 108.9
P2 C25 H25B 108.9
H25A C25 H25B 107.7
C25 C26 H26A 109.5
C25 C26 H26B 109.5
H26A C26 H26B 109.5
C25 C26 H26C 109.5
H26A C26 H26C 109.5
H26B C26 H26C 109.5

loop_
_geom_bond_atom_site_label_1
_geom_bond_atom_site_label_2
_geom_bond_distance
Pt1 C9 2.003(9)
Pt1 P2 2.303(3)
Pt1 P1 2.304(3)
Pt1 Br1 2.5323(11)
Br2 C10 1.929(8)
P1 C19 1.821(14)
P1 C15 1.838(10)
P1 C17 1.858(15)
P2 C23 1.827(10)
P2 C25 1.841(10)
P2 C21 1.850(10)
C1 C2 1.358(13)
C1 C11 1.424(12)
C1 H1 0.9500
C2 C3 1.367(13)
C2 H2 0.9500
C3 C4 1.358(12)
C3 H3 0.9500
C4 C12 1.405(12)
C4 H4 0.9500
C5 C13 1.367(12)
C5 C6 1.367(13)
C5 H5 0.9500
C6 C7 1.387(13)
C6 H6 0.9500
C7 C8 1.366(12)
C7 H7 0.9500
C8 C14 1.459(12)
C8 H8 0.9500
C9 C10 1.360(12)
C9 C14 1.486(12)
C10 C11 1.449(12)
C11 C12 1.390(12)
C12 C13 1.480(12)
C13 C14 1.435(12)
C15 C16 1.518(13)
C15 H15A 0.9900
C15 H15B 0.9900
C16 H16A 0.9800
C16 H16B 0.9800
C16 H16C 0.9800
C17 C18 1.407(16)
C17 H17A 0.9900
C17 H17B 0.9900
C18 H18A 0.9800
C18 H18B 0.9800
C18 H18C 0.9800
C19 C20 1.48(2)
C19 H19A 0.9900
C19 H19B 0.9900
C20 H20A 0.9800
C20 H20B 0.9800
C20 H20C 0.9800
C21 C22 1.477(13)
C21 H21A 0.9900
C21 H21B 0.9900
C22 H22A 0.9800
C22 H22B 0.9800
C22 H22C 0.9800
C23 C24 1.525(15)
C23 H23A 0.9900
C23 H23B 0.9900
C24 H24A 0.9800
C24 H24B 0.9800
C24 H24C 0.9800
C25 C26 1.552(13)
C25 H25A 0.9900
C25 H25B 0.9900
C26 H26A 0.9800
C26 H26B 0.9800
C26 H26C 0.9800

loop_
_geom_torsion_atom_site_label_1
_geom_torsion_atom_site_label_2
_geom_torsion_atom_site_label_3
_geom_torsion_atom_site_label_4
_geom_torsion
C9 Pt1 P1 C19 -143.0(7)
P2 Pt1 P1 C19 90.1(17)
Br1 Pt1 P1 C19 39.1(6)
C9 Pt1 P1 C15 -20.8(5)
P2 Pt1 P1 C15 -147.7(15)
Br1 Pt1 P1 C15 161.3(4)
C9 Pt1 P1 C17 93.6(7)
P2 Pt1 P1 C17 -33.3(18)
Br1 Pt1 P1 C17 -84.3(6)
C9 Pt1 P2 C23 5.4(5)
P1 Pt1 P2 C23 132.3(16)
Br1 Pt1 P2 C23 -176.6(5)
C9 Pt1 P2 C25 131.5(5)
P1 Pt1 P2 C25 -101.7(16)
Br1 Pt1 P2 C25 -50.6(4)
C9 Pt1 P2 C21 -111.6(5)
P1 Pt1 P2 C21 15.2(17)
Br1 Pt1 P2 C21 66.3(4)
C11 C1 C2 C3 1.9(15)
C1 C2 C3 C4 -2.4(16)
C2 C3 C4 C12 2.8(15)
C13 C5 C6 C7 0.1(15)
C5 C6 C7 C8 2.1(16)
C6 C7 C8 C14 -2.2(14)
P2 Pt1 C9 C10 -96.7(8)
P1 Pt1 C9 C10 86.3(8)
Br1 Pt1 C9 C10 -158(6)
P2 Pt1 C9 C14 87.1(7)
P1 Pt1 C9 C14 -89.9(7)
Br1 Pt1 C9 C14 26(7)
C14 C9 C10 C11 -3.7(13)
Pt1 C9 C10 C11 179.9(7)
C14 C9 C10 Br2 177.3(6)
Pt1 C9 C10 Br2 1.0(10)
C2 C1 C11 C12 -1.6(13)
C2 C1 C11 C10 -179.2(9)
C9 C10 C11 C12 2.0(14)
Br2 C10 C11 C12 -179.0(6)
C9 C10 C11 C1 179.7(9)
Br2 C10 C11 C1 -1.4(11)
C1 C11 C12 C4 1.9(12)
C10 C11 C12 C4 179.7(8)
C1 C11 C12 C13 -178.0(8)
C10 C11 C12 C13 -0.2(12)
C3 C4 C12 C11 -2.5(14)
C3 C4 C12 C13 177.4(9)
C6 C5 C13 C14 -2.0(14)
C6 C5 C13 C12 179.1(9)
C11 C12 C13 C5 179.5(8)
C4 C12 C13 C5 -0.4(13)
C11 C12 C13 C14 0.6(12)
C4 C12 C13 C14 -179.3(8)
C5 C13 C14 C8 1.7(12)
C12 C13 C14 C8 -179.2(7)
C5 C13 C14 C9 178.5(8)
C12 C13 C14 C9 -2.4(12)
C7 C8 C14 C13 0.3(12)
C7 C8 C14 C9 -176.6(8)
C10 C9 C14 C13 3.8(12)
Pt1 C9 C14 C13 -179.6(6)
C10 C9 C14 C8 -179.3(8)
Pt1 C9 C14 C8 -2.8(11)
C19 P1 C15 C16 -50.2(10)
C17 P1 C15 C16 61.5(10)
Pt1 P1 C15 C16 -177.5(7)
C19 P1 C17 C18 -77.2(15)
C15 P1 C17 C18 173.5(14)
Pt1 P1 C17 C18 49.9(16)
C15 P1 C19 C20 -75.9(12)
C17 P1 C19 C20 177.9(11)
Pt1 P1 C19 C20 52.1(13)
C23 P2 C21 C22 57.3(11)
C25 P2 C21 C22 -52.3(11)
Pt1 P2 C21 C22 -175.1(9)
C25 P2 C23 C24 -53.1(9)
C21 P2 C23 C24 -162.8(8)
Pt1 P2 C23 C24 77.3(9)
C23 P2 C25 C26 90.5(8)
C21 P2 C25 C26 -161.6(7)
Pt1 P2 C25 C26 -42.9(8)
